data_1516395
loop_
_publ_author_name
'Rodrigues, Marcelo O.'
'Paz, Filipe A Almeida'
'Freire, Ricardo O.'
'de S\'a, Gilberto F'
'Galembeck, Andr\'e'
'Montenegro, Maria C. B. S. M.'
'Ara\'ujo, Alberto N'
'Alves, S.'

_publ_section_title
;
 Modeling, structural, and spectroscopic studies of lanthanide-organic
 frameworks.
;
_journal_issue 36
_journal_name_full 'The journal of physical chemistry. B'
_journal_page_first 12181
_journal_page_last 12188
_journal_paper_doi 10.1021/jp9022629
_journal_volume 113
_journal_year 2009
_chemical_formula_moiety 'C6 H6 Eu O9'
_chemical_formula_sum 'C6 H6 Eu O9'
_chemical_formula_weight 374.07
_chemical_name_systematic
; 
 ? 
;
_space_group_IT_number 58
_symmetry_cell_setting orthorhombic
_symmetry_space_group_name_Hall '-P 2 2n'
_symmetry_space_group_name_H-M 'P n n m'
_atom_sites_solution_hydrogens geom
_atom_sites_solution_primary direct
_atom_sites_solution_secondary difmap
_audit_creation_date '23 October 2006'
_audit_creation_method 'SHELXL-97, manual editing plus enCIFer'
_cell_angle_alpha 90.00
_cell_angle_beta 90.00
_cell_angle_gamma 90.00
_cell_formula_units_Z 4
_cell_length_a 13.4361(5)
_cell_length_b 6.6250(2)
_cell_length_c 10.1416(4)
_cell_measurement_reflns_used 5675
_cell_measurement_temperature 296(2)
_cell_measurement_theta_max 27.59
_cell_measurement_theta_min 2.52
_cell_volume 902.75(6)
_computing_cell_refinement 'BRUKER Smart'
_computing_data_collection 'BRUKER Smart'
_computing_data_reduction 'BRUKER Saint'
_computing_molecular_graphics 'SHELXTL (Bruker 2001)'
_computing_publication_material 'SHELXTL (Bruker 2001)'
_computing_structure_refinement 'SHELXTL (Bruker 2001)'
_computing_structure_solution 'SHELXTL (Bruker 2001)'
_diffrn_ambient_temperature 296(2)
_diffrn_measured_fraction_theta_full 0.965
_diffrn_measured_fraction_theta_max 0.965
_diffrn_measurement_device_type 'Bruker X8 Kappa CCD APEX II'
_diffrn_measurement_method 'omega/phi scans'
_diffrn_radiation_monochromator graphite
_diffrn_radiation_source 'fine-focus sealed tube'
_diffrn_radiation_type MoK\a
_diffrn_radiation_wavelength 0.71073
_diffrn_reflns_av_R_equivalents 0.0232
_diffrn_reflns_av_sigmaI/netI 0.0150
_diffrn_reflns_limit_h_max 15
_diffrn_reflns_limit_h_min -16
_diffrn_reflns_limit_k_max 7
_diffrn_reflns_limit_k_min -7
_diffrn_reflns_limit_l_max 11
_diffrn_reflns_limit_l_min -12
_diffrn_reflns_number 7990
_diffrn_reflns_theta_full 25.35
_diffrn_reflns_theta_max 25.35
_diffrn_reflns_theta_min 3.67
_exptl_absorpt_coefficient_mu 6.985
_exptl_absorpt_correction_T_max 0.2284
_exptl_absorpt_correction_T_min 0.1936
_exptl_absorpt_correction_type multi-scan
_exptl_absorpt_process_details
;
 SADABS (Sheldrick, 1997)
;
_exptl_crystal_colour Colourless
_exptl_crystal_density_diffrn 2.752
_exptl_crystal_density_method 'not measured'
_exptl_crystal_description Block
_exptl_crystal_F_000 708
_exptl_crystal_size_max 0.35
_exptl_crystal_size_mid 0.35
_exptl_crystal_size_min 0.30
_refine_diff_density_max 0.366
_refine_diff_density_min -1.697
_refine_diff_density_rms 0.151
_refine_ls_extinction_method none
_refine_ls_goodness_of_fit_ref 1.205
_refine_ls_hydrogen_treatment mixed
_refine_ls_matrix_type full
_refine_ls_number_parameters 89
_refine_ls_number_reflns 848
_refine_ls_number_restraints 6
_refine_ls_restrained_S_all 1.201
_refine_ls_R_factor_all 0.0205
_refine_ls_R_factor_gt 0.0193
_refine_ls_shift/su_max 0.000
_refine_ls_shift/su_mean 0.000
_refine_ls_structure_factor_coef Fsqd
_refine_ls_weighting_details 'calc w=1/[\s^2^(Fo^2^)+(0.0257P)^2^+2.8296P] where P=(Fo^2^+2Fc^2^)/3'
_refine_ls_weighting_scheme calc
_refine_ls_wR_factor_gt 0.0506
_refine_ls_wR_factor_ref 0.0510
_reflns_number_gt 822
_reflns_number_total 848
_reflns_threshold_expression I>2\s(I)
_cod_data_source_file jp9022629_si_003.cif
_cod_data_source_block Eu
_cod_depositor_comments
;
The following automatic conversions were performed:

'_symmetry_cell_setting' value 'Orthorhombic' changed to
'orthorhombic' according to
/usr/data/users/saulius/automatic-downloads/retrospective/ACS/lib/dictionaries/cif_core.dic
dictionary named 'cif_core.dic' version 2.4.2 from 2011-04-26.

Automatic conversion script
Id: cif_fix_values 2281 2013-09-26 08:29:07Z andrius 
;
_cod_database_code 1516395

loop_
_symmetry_equiv_pos_as_xyz
'x, y, z'
'-x, -y, z'
'-x+1/2, y+1/2, -z+1/2'
'x+1/2, -y+1/2, -z+1/2'
'-x, -y, -z'
'x, y, -z'
'x-1/2, -y-1/2, z-1/2'
'-x-1/2, y-1/2, z-1/2'

loop_
_atom_site_label
_atom_site_type_symbol
_atom_site_fract_x
_atom_site_fract_y
_atom_site_fract_z
_atom_site_U_iso_or_equiv
_atom_site_adp_type
_atom_site_occupancy
_atom_site_symmetry_multiplicity
_atom_site_calc_flag
_atom_site_refinement_flags
Eu1 Eu 0.698761(18) 0.13573(4) 0.5000 0.00581(13) Uani 1 2 d S
O1W O 0.8350(2) 0.1170(4) 0.3438(3) 0.0213(7) Uani 1 1 d D
H1A H 0.843(4) 0.205(5) 0.271(3) 0.032 Uiso 1 1 d D
H1B H 0.851(4) -0.016(3) 0.319(4) 0.032 Uiso 1 1 d D
O2W O 0.5261(3) 0.2777(7) 0.5000 0.0218(10) Uani 1 2 d SD
H2A H 0.474(3) 0.241(8) 0.441(5) 0.033 Uiso 0.75 1 d PD
H2B H 0.535(6) 0.420(2) 0.5000 0.033 Uiso 0.50 2 d SPD
O1 O 0.6077(2) -0.0661(4) 0.6701(3) 0.0125(6) Uani 1 1 d .
O2 O 0.6371(2) 0.2458(4) 0.7294(3) 0.0202(7) Uani 1 1 d .
O3 O 0.7656(3) -0.0216(6) 1.0000 0.0178(10) Uani 1 2 d S
O4 O 0.7333(3) 0.3057(6) 1.0000 0.0148(9) Uani 1 2 d S
C1 C 0.6010(3) 0.0760(6) 0.7527(4) 0.0096(8) Uani 1 1 d .
C2 C 0.5486(3) 0.0381(5) 0.8809(4) 0.0068(8) Uani 1 1 d .
C3 C 0.5977(4) 0.0742(8) 1.0000 0.0070(8) Uani 1 2 d S
C4 C 0.7076(4) 0.1277(8) 1.0000 0.0070(8) Uani 1 2 d S

loop_
_atom_site_aniso_label
_atom_site_aniso_U_11
_atom_site_aniso_U_22
_atom_site_aniso_U_33
_atom_site_aniso_U_23
_atom_site_aniso_U_13
_atom_site_aniso_U_12
Eu1 0.00722(18) 0.00548(19) 0.00473(19) 0.000 0.000 -0.00124(10)
O1W 0.0264(16) 0.0139(15) 0.0236(19) -0.0002(13) 0.0144(16) -0.0020(13)
O2W 0.018(2) 0.022(2) 0.025(3) 0.000 0.000 0.0009(19)
O1 0.0152(14) 0.0141(15) 0.0082(14) -0.0017(12) 0.0033(12) -0.0013(12)
O2 0.0325(17) 0.0181(16) 0.0098(16) -0.0029(13) 0.0057(14) -0.0144(14)
O3 0.0079(18) 0.008(2) 0.037(3) 0.000 0.000 0.0012(16)
O4 0.0129(19) 0.007(2) 0.025(3) 0.000 0.000 -0.0010(17)
C1 0.0059(17) 0.015(2) 0.008(2) 0.0001(17) -0.0029(16) 0.0004(16)
C2 0.0080(17) 0.0065(19) 0.0061(19) 0.0009(16) 0.0025(16) 0.0005(14)
C3 0.008(2) 0.006(2) 0.007(2) 0.000 0.000 -0.0011(16)
C4 0.008(2) 0.006(2) 0.007(2) 0.000 0.000 -0.0011(16)

loop_
_atom_type_symbol
_atom_type_description
_atom_type_scat_dispersion_real
_atom_type_scat_dispersion_imag
_atom_type_scat_source
C C 0.0033 0.0016 'International Tables Vol C Tables 4.2.6.8 and 6.1.1.4'
H H 0.0000 0.0000 'International Tables Vol C Tables 4.2.6.8 and 6.1.1.4'
O O 0.0106 0.0060 'International Tables Vol C Tables 4.2.6.8 and 6.1.1.4'
Eu Eu -0.1578 3.6682 'International Tables Vol C Tables 4.2.6.8 and 6.1.1.4'

loop_
_geom_angle_atom_site_label_1
_geom_angle_atom_site_label_2
_geom_angle_atom_site_label_3
_geom_angle
_geom_angle_site_symmetry_1
_geom_angle_site_symmetry_3
O3 Eu1 O4 145.44(14) 3_656 3_646
O3 Eu1 O1W 83.92(10) 3_656 6_556
O4 Eu1 O1W 70.24(10) 3_646 6_556
O3 Eu1 O1W 83.92(10) 3_656 .
O4 Eu1 O1W 70.24(10) 3_646 .
O1W Eu1 O1W 81.60(17) 6_556 .
O3 Eu1 O1 128.59(8) 3_656 6_556
O4 Eu1 O1 72.25(9) 3_646 6_556
O1W Eu1 O1 142.42(10) 6_556 6_556
O1W Eu1 O1 83.76(10) . 6_556
O3 Eu1 O1 128.59(8) 3_656 .
O4 Eu1 O1 72.25(9) 3_646 .
O1W Eu1 O1 83.76(10) 6_556 .
O1W Eu1 O1 142.42(10) . .
O1 Eu1 O1 87.19(12) 6_556 .
O3 Eu1 O2W 79.85(14) 3_656 .
O4 Eu1 O2W 134.72(14) 3_646 .
O1W Eu1 O2W 135.99(9) 6_556 .
O1W Eu1 O2W 135.99(9) . .
O1 Eu1 O2W 75.38(10) 6_556 .
O1 Eu1 O2W 75.38(10) . .
O3 Eu1 O2 77.84(7) 3_656 6_556
O4 Eu1 O2 112.65(7) 3_646 6_556
O1W Eu1 O2 147.97(11) 6_556 6_556
O1W Eu1 O2 70.54(11) . 6_556
O1 Eu1 O2 51.02(9) 6_556 6_556
O1 Eu1 O2 128.11(9) . 6_556
O2W Eu1 O2 66.15(7) . 6_556
O3 Eu1 O2 77.84(7) 3_656 .
O4 Eu1 O2 112.65(7) 3_646 .
O1W Eu1 O2 70.54(11) 6_556 .
O1W Eu1 O2 147.97(11) . .
O1 Eu1 O2 128.11(9) 6_556 .
O1 Eu1 O2 51.02(9) . .
O2W Eu1 O2 66.15(7) . .
O2 Eu1 O2 129.27(15) 6_556 .
O3 Eu1 C1 103.09(9) 3_656 6_556
O4 Eu1 C1 92.78(9) 3_646 6_556
O1W Eu1 C1 155.57(11) 6_556 6_556
O1W Eu1 C1 76.02(11) . 6_556
O1 Eu1 C1 25.63(10) 6_556 6_556
O1 Eu1 C1 108.31(10) . 6_556
O2W Eu1 C1 68.42(8) . 6_556
O2 Eu1 C1 25.40(10) 6_556 6_556
O2 Eu1 C1 133.61(10) . 6_556
O3 Eu1 C1 103.09(9) 3_656 .
O4 Eu1 C1 92.78(9) 3_646 .
O1W Eu1 C1 76.02(11) 6_556 .
O1W Eu1 C1 155.57(11) . .
O1 Eu1 C1 108.31(10) 6_556 .
O1 Eu1 C1 25.63(10) . .
O2W Eu1 C1 68.42(8) . .
O2 Eu1 C1 133.61(10) 6_556 .
O2 Eu1 C1 25.40(10) . .
C1 Eu1 C1 123.66(15) 6_556 .
Eu1 O1W H1A 124(3) . .
Eu1 O1W H1B 113(3) . .
H1A O1W H1B 110.2(16) . .
Eu1 O2W H2A 126(4) . .
Eu1 O2W H2B 105(5) . .
H2A O2W H2B 109.9(17) . .
C1 O1 Eu1 95.4(2) . .
C1 O2 Eu1 92.3(2) . .
C4 O3 Eu1 153.7(4) . 3_646
C4 O4 Eu1 173.7(4) . 3_656
O2 C1 O1 121.2(4) . .
O2 C1 C2 119.8(3) . .
O1 C1 C2 118.9(3) . .
O2 C1 Eu1 62.3(2) . .
O1 C1 Eu1 58.97(19) . .
C2 C1 Eu1 177.8(3) . .
C3 C2 C2 120.1(2) . 2_655
C3 C2 C1 120.0(3) . .
C2 C2 C1 119.9(2) 2_655 .
C2 C3 C2 119.7(5) . 6_557
C2 C3 C4 119.9(2) . .
C2 C3 C4 119.9(2) 6_557 .
O4 C4 O3 125.4(5) . .
O4 C4 C3 119.9(5) . .
O3 C4 C3 114.7(4) . .

loop_
_geom_bond_atom_site_label_1
_geom_bond_atom_site_label_2
_geom_bond_distance
_geom_bond_site_symmetry_2
Eu1 O3 2.320(4) 3_656
Eu1 O4 2.369(4) 3_646
Eu1 O1W 2.424(3) 6_556
Eu1 O1W 2.424(3) .
Eu1 O1 2.502(3) 6_556
Eu1 O1 2.502(3) .
Eu1 O2W 2.503(4) .
Eu1 O2 2.575(3) 6_556
Eu1 O2 2.575(3) .
Eu1 C1 2.907(4) 6_556
Eu1 C1 2.907(4) .
O1W H1A 0.95(3) .
O1W H1B 0.94(3) .
O2W H2A 0.947(10) .
O2W H2B 0.947(10) .
O1 C1 1.263(5) .
O2 C1 1.248(5) .
O3 C4 1.260(7) .
O3 Eu1 2.320(4) 3_646
O4 C4 1.229(7) .
O4 Eu1 2.369(4) 3_656
C1 C2 1.500(5) .
C2 C3 1.397(5) .
C2 C2 1.401(7) 2_655
C3 C2 1.397(5) 6_557
C3 C4 1.518(7) .

loop_
_geom_hbond_atom_site_label_D
_geom_hbond_atom_site_label_H
_geom_hbond_atom_site_label_A
_geom_hbond_distance_DH
_geom_hbond_distance_HA
_geom_hbond_distance_DA
_geom_hbond_angle_DHA
_geom_hbond_site_symmetry_A
O1W H1A O1 0.95(3) 1.95(2) 2.847(4) 158(5) 8_765
O1W H1B O2 0.94(3) 1.826(18) 2.745(4) 164(4) 8_755
O2W H2A O1 0.947(10) 1.96(2) 2.859(4) 158(5) 5_656
O2W H2B O2W 0.947(10) 2.16(4) 3.028(9) 151(7) 5_666

loop_
_geom_torsion_atom_site_label_1
_geom_torsion_atom_site_label_2
_geom_torsion_atom_site_label_3
_geom_torsion_atom_site_label_4
_geom_torsion
_geom_torsion_site_symmetry_1
_geom_torsion_site_symmetry_4
O3 Eu1 O1 C1 -6.6(3) 3_656 .
O4 Eu1 O1 C1 141.7(2) 3_646 .
O1W Eu1 O1 C1 70.5(2) 6_556 .
O1W Eu1 O1 C1 138.0(2) . .
O1 Eu1 O1 C1 -146.04(19) 6_556 .
O2W Eu1 O1 C1 -70.4(2) . .
O2 Eu1 O1 C1 -113.1(2) 6_556 .
O2 Eu1 O1 C1 0.5(2) . .
C1 Eu1 O1 C1 -131.3(3) 6_556 .
O3 Eu1 O2 C1 173.8(3) 3_656 .
O4 Eu1 O2 C1 -40.8(3) 3_646 .
O1W Eu1 O2 C1 -98.4(2) 6_556 .
O1W Eu1 O2 C1 -129.5(3) . .
O1 Eu1 O2 C1 43.9(3) 6_556 .
O1 Eu1 O2 C1 -0.5(2) . .
O2W Eu1 O2 C1 89.6(3) . .
O2 Eu1 O2 C1 110.8(2) 6_556 .
C1 Eu1 O2 C1 77.2(3) 6_556 .
Eu1 O2 C1 O1 0.9(4) . .
Eu1 O2 C1 C2 -179.3(3) . .
Eu1 O1 C1 O2 -1.0(4) . .
Eu1 O1 C1 C2 179.2(3) . .
O3 Eu1 C1 O2 -6.2(3) 3_656 .
O4 Eu1 C1 O2 142.8(2) 3_646 .
O1W Eu1 C1 O2 74.0(2) 6_556 .
O1W Eu1 C1 O2 98.2(3) . .
O1 Eu1 C1 O2 -145.0(2) 6_556 .
O1 Eu1 C1 O2 179.1(4) . .
O2W Eu1 C1 O2 -79.6(3) . .
O2 Eu1 C1 O2 -91.8(3) 6_556 .
C1 Eu1 C1 O2 -122.0(2) 6_556 .
O3 Eu1 C1 O1 174.7(2) 3_656 .
O4 Eu1 C1 O1 -36.2(2) 3_646 .
O1W Eu1 C1 O1 -105.1(2) 6_556 .
O1W Eu1 C1 O1 -80.9(3) . .
O1 Eu1 C1 O1 36.0(2) 6_556 .
O2W Eu1 C1 O1 101.4(2) . .
O2 Eu1 C1 O1 89.1(2) 6_556 .
O2 Eu1 C1 O1 -179.1(4) . .
C1 Eu1 C1 O1 59.0(3) 6_556 .
O2 C1 C2 C3 -55.7(5) . .
O1 C1 C2 C3 124.1(4) . .
O2 C1 C2 C2 125.8(5) . 2_655
O1 C1 C2 C2 -54.4(6) . 2_655
C2 C2 C3 C2 -1.4(9) 2_655 6_557
C1 C2 C3 C2 -179.8(3) . 6_557
C2 C2 C3 C4 171.2(5) 2_655 .
C1 C2 C3 C4 -7.3(7) . .
Eu1 O3 C4 O4 180.0 3_646 .
Eu1 O3 C4 C3 0.0 3_646 .
C2 C3 C4 O4 93.7(4) . .
C2 C3 C4 O4 -93.7(4) 6_557 .
C2 C3 C4 O3 -86.3(4) . .
C2 C3 C4 O3 86.3(4) 6_557 .
